data_4510585
loop_
_publ_author_name
'Kupka, A.'
'Schauerte, C.'
'Merz, K.'

_publ_section_title
;
 Isostructural Crystallization Behavior of Dihydroanthracene and
 Dihydroacridine
;
_journal_issue 6
_journal_name_full 'Crystal Growth &amp; Design'
_journal_page_first 2985
_journal_paper_doi 10.1021/cg5002623
_journal_volume 14
_journal_year 2014
_chemical_formula_sum 'C27 H23 N'
_chemical_formula_weight 361.46
_chemical_name_systematic
; 
 ? 
;
_space_group_IT_number 4
_symmetry_cell_setting monoclinic
_symmetry_space_group_name_Hall 'P 2yb'
_symmetry_space_group_name_H-M 'P 1 21 1'
_atom_sites_solution_hydrogens geom
_atom_sites_solution_primary direct
_atom_sites_solution_secondary difmap
_audit_creation_method SHELXL-97
_cell_angle_alpha 90.00
_cell_angle_beta 107.694(17)
_cell_angle_gamma 90.00
_cell_formula_units_Z 1
_cell_length_a 7.749(16)
_cell_length_b 6.056(12)
_cell_length_c 10.71(2)
_cell_measurement_temperature 173(2)
_cell_volume 478.8(16)
_computing_cell_refinement 'Bruker XSCANS'
_computing_data_collection 'Bruker XSCANS'
_computing_data_reduction 'Bruker SHELXTL'
_computing_molecular_graphics 'Bruker SHELXTL'
_computing_publication_material 'Bruker SHELXTL'
_computing_structure_refinement 'SHELXL-97 (Sheldrick, 1997)'
_computing_structure_solution 'SHELXS-97 (Sheldrick, 1990)'
_diffrn_ambient_temperature 173(2)
_diffrn_measured_fraction_theta_full 0.994
_diffrn_measured_fraction_theta_max 0.994
_diffrn_measurement_device_type 'Bruker P4'
_diffrn_measurement_method '\w scans'
_diffrn_radiation_monochromator graphite
_diffrn_radiation_source 'fine-focus sealed tube'
_diffrn_radiation_type MoK\a
_diffrn_radiation_wavelength 0.71073
_diffrn_reflns_av_R_equivalents 0.0720
_diffrn_reflns_av_sigmaI/netI 0.0789
_diffrn_reflns_limit_h_max 9
_diffrn_reflns_limit_h_min -9
_diffrn_reflns_limit_k_max 7
_diffrn_reflns_limit_k_min -7
_diffrn_reflns_limit_l_max 12
_diffrn_reflns_limit_l_min -12
_diffrn_reflns_number 4075
_diffrn_reflns_theta_full 25.00
_diffrn_reflns_theta_max 25.00
_diffrn_reflns_theta_min 2.76
_exptl_absorpt_coefficient_mu 0.072
_exptl_absorpt_correction_T_max 0.9928
_exptl_absorpt_correction_T_min 0.9858
_exptl_absorpt_correction_type none
_exptl_crystal_colour Colorless
_exptl_crystal_density_diffrn 1.254
_exptl_crystal_density_method 'not measured'
_exptl_crystal_description Prism
_exptl_crystal_F_000 192
_exptl_crystal_size_max 0.20
_exptl_crystal_size_mid 0.10
_exptl_crystal_size_min 0.10
_refine_diff_density_max 0.224
_refine_diff_density_min -0.161
_refine_diff_density_rms 0.040
_refine_ls_abs_structure_details 'Flack H D (1983), Acta Cryst. A39, 876-881'
_refine_ls_abs_structure_Flack 1(9)
_refine_ls_extinction_coef 0.09(2)
_refine_ls_extinction_expression Fc^*^=kFc[1+0.001xFc^2^\l^3^/sin(2\q)]^-1/4^
_refine_ls_extinction_method SHELXL
_refine_ls_goodness_of_fit_ref 1.033
_refine_ls_hydrogen_treatment mixed
_refine_ls_matrix_type full
_refine_ls_number_parameters 177
_refine_ls_number_reflns 1689
_refine_ls_number_restraints 7
_refine_ls_restrained_S_all 1.031
_refine_ls_R_factor_all 0.0725
_refine_ls_R_factor_gt 0.0534
_refine_ls_shift/su_max 0.000
_refine_ls_shift/su_mean 0.000
_refine_ls_structure_factor_coef Fsqd
_refine_ls_weighting_details 'calc w=1/[\s^2^(Fo^2^)+(0.0579P)^2^+0.0000P] where P=(Fo^2^+2Fc^2^)/3'
_refine_ls_weighting_scheme calc
_refine_ls_wR_factor_gt 0.1136
_refine_ls_wR_factor_ref 0.1255
_reflns_number_gt 1335
_reflns_number_total 1689
_reflns_threshold_expression >2sigma(I)
_cod_data_source_file cg5002623_si_003.cif
_cod_data_source_block shelx
_cod_depositor_comments
;
The following automatic conversions were performed:

'_symmetry_cell_setting' value 'Monoclinic' changed to 'monoclinic'
according to
/usr/data/users/saulius/crontab/automatic-downloads/rss-feeds/ACS/lib/dictionaries/cif_core.dic
dictionary named 'cif_core.dic' version 2.4.2 from 2011-04-26.

Automatic conversion script
Id: cif_fix_values 2281 2013-09-26 08:29:07Z andrius 

 Adding full bibliography for 4510584--4510586.cif.
;
_cod_original_cell_volume 478.8(17)
_cod_original_sg_symbol_H-M P2(1)
_cod_database_code 4510585

loop_
_symmetry_equiv_pos_as_xyz
'x, y, z'
'-x, y+1/2, -z'

loop_
_atom_site_label
_atom_site_type_symbol
_atom_site_fract_x
_atom_site_fract_y
_atom_site_fract_z
_atom_site_U_iso_or_equiv
_atom_site_adp_type
_atom_site_occupancy
_atom_site_symmetry_multiplicity
_atom_site_calc_flag
_atom_site_refinement_flags
C4 C -0.0713(4) -0.2114(5) -0.4134(3) 0.0385(7) Uani 1 1 d .
H4 H -0.009(3) -0.360(5) -0.421(3) 0.037(8) Uiso 1 1 d .
C3 C -0.2395(4) -0.1548(6) -0.4975(3) 0.0445(8) Uani 1 1 d .
H3 H -0.308(4) -0.260(5) -0.575(3) 0.045(9) Uiso 1 1 d .
C2 C -0.3180(4) 0.0455(6) -0.4844(3) 0.0438(9) Uani 1 1 d .
H2 H -0.439(4) 0.084(5) -0.547(2) 0.033(7) Uiso 1 1 d .
C1 C -0.2273(4) 0.1935(6) -0.3856(3) 0.0416(7) Uani 1 1 d .
H1 H -0.284(4) 0.348(6) -0.376(3) 0.053(9) Uiso 1 1 d .
C6 C -0.0584(3) 0.1385(5) -0.3006(3) 0.0358(7) Uani 1 1 d .
C13 C 0.1621(3) 0.1900(5) -0.0804(3) 0.0375(7) Uani 1 1 d .
C12 C 0.1987(4) 0.2931(6) 0.0424(3) 0.0432(8) Uani 1 1 d .
H12 H 0.144(4) 0.440(6) 0.048(3) 0.065(11) Uiso 1 1 d .
C11 C 0.3154(4) 0.1951(7) 0.1534(3) 0.0481(8) Uani 1 1 d .
H11 H 0.348(4) 0.284(6) 0.248(3) 0.066(11) Uiso 1 1 d .
C10 C 0.3949(4) -0.0067(7) 0.1424(3) 0.0480(9) Uani 1 1 d .
H10 H 0.485(4) -0.078(5) 0.229(3) 0.061(10) Uiso 1 1 d .
C9 C 0.3578(4) -0.1108(6) 0.0213(3) 0.0411(8) Uani 1 1 d .
H9 H 0.410(4) -0.251(6) 0.006(3) 0.049(9) Uiso 1 1 d .
C8 C 0.2433(3) -0.0134(5) -0.0908(3) 0.0337(7) Uani 1 1 d .
C5 C 0.0213(4) -0.0640(5) -0.3147(3) 0.0371(7) Uani 1 1 d .
C7 C 0.2082(4) -0.1143(5) -0.2248(3) 0.0423(8) Uani 1 1 d .
H7A H 0.232(4) -0.281(6) -0.215(3) 0.058(10) Uiso 1 1 d .
H7B H 0.314(6) -0.035(8) -0.274(4) 0.101(13) Uiso 1 1 d .
N1 N 0.0383(12) 0.293(2) -0.1977(10) 0.035(3) Uani 0.50 1 d PU
H1A H 0.0233 0.4368 -0.2057 0.042 Uiso 0.50 1 calc PR
C14 C 0.041(2) 0.287(3) -0.1976(17) 0.089(8) Uani 0.50 1 d P
H14A H 0.1130 0.3875 -0.2353 0.106 Uiso 0.50 1 calc PR
H14B H -0.0480 0.3785 -0.1716 0.106 Uiso 0.50 1 calc PR

loop_
_atom_site_aniso_label
_atom_site_aniso_U_11
_atom_site_aniso_U_22
_atom_site_aniso_U_33
_atom_site_aniso_U_23
_atom_site_aniso_U_13
_atom_site_aniso_U_12
C4 0.0419(15) 0.0418(17) 0.0326(15) -0.0021(14) 0.0123(13) -0.0004(16)
C3 0.0439(16) 0.055(2) 0.0341(15) -0.0056(15) 0.0110(13) -0.0057(15)
C2 0.0308(15) 0.063(2) 0.0328(16) 0.0001(15) 0.0020(14) 0.0016(14)
C1 0.0375(15) 0.0487(19) 0.0376(16) 0.0030(15) 0.0101(13) 0.0065(16)
C6 0.0342(14) 0.0388(19) 0.0333(16) 0.0007(13) 0.0084(12) 0.0037(13)
C13 0.0335(13) 0.0385(16) 0.0387(16) -0.0017(14) 0.0081(12) -0.0025(14)
C12 0.0393(15) 0.0482(19) 0.0448(17) -0.0073(15) 0.0166(14) -0.0021(15)
C11 0.0421(15) 0.067(2) 0.0373(18) -0.0075(17) 0.0156(14) -0.0066(17)
C10 0.0398(17) 0.071(2) 0.0323(16) 0.0046(18) 0.0098(14) 0.0022(18)
C9 0.0340(15) 0.048(2) 0.0409(17) 0.0043(14) 0.0101(14) 0.0019(15)
C8 0.0299(13) 0.0368(16) 0.0338(15) 0.0004(13) 0.0087(12) -0.0030(14)
C5 0.0355(14) 0.0441(18) 0.0323(15) -0.0006(14) 0.0109(13) 0.0035(13)
C7 0.0408(16) 0.0416(18) 0.0387(16) -0.0081(14) 0.0035(13) 0.0073(15)
N1 0.036(3) 0.034(3) 0.035(3) 0.0000(10) 0.0098(14) -0.0002(10)
C14 0.108(11) 0.049(6) 0.070(8) -0.021(5) -0.032(5) 0.049(6)

loop_
_atom_type_symbol
_atom_type_description
_atom_type_scat_dispersion_real
_atom_type_scat_dispersion_imag
_atom_type_scat_source
C C 0.0033 0.0016 'International Tables Vol C Tables 4.2.6.8 and 6.1.1.4'
H H 0.0000 0.0000 'International Tables Vol C Tables 4.2.6.8 and 6.1.1.4'
N N 0.0061 0.0033 'International Tables Vol C Tables 4.2.6.8 and 6.1.1.4'

loop_
_geom_angle_atom_site_label_1
_geom_angle_atom_site_label_2
_geom_angle_atom_site_label_3
_geom_angle
C3 C4 C5 119.8(3)
C2 C3 C4 120.5(3)
C3 C2 C1 120.1(3)
C6 C1 C2 119.9(3)
C1 C6 C5 119.8(3)
C1 C6 C14 121.8(7)
C5 C6 C14 118.3(7)
C1 C6 N1 120.3(5)
C5 C6 N1 119.8(5)
C14 C6 N1 1.5(11)
C8 C13 C12 119.8(3)
C8 C13 C14 118.4(7)
C12 C13 C14 121.8(7)
C8 C13 N1 119.7(5)
C12 C13 N1 120.4(5)
C14 C13 N1 1.4(11)
C11 C12 C13 120.3(3)
C12 C11 C10 119.6(3)
C11 C10 C9 120.4(3)
C8 C9 C10 120.7(3)
C9 C8 C13 119.2(3)
C9 C8 C7 122.3(3)
C13 C8 C7 118.5(2)
C6 C5 C4 119.8(3)
C6 C5 C7 118.5(3)
C4 C5 C7 121.7(3)
C8 C7 C5 112.8(2)
C6 N1 C13 115.1(8)
C13 C14 C6 117.7(13)

loop_
_geom_bond_atom_site_label_1
_geom_bond_atom_site_label_2
_geom_bond_distance
C4 C3 1.384(5)
C4 C5 1.403(4)
C3 C2 1.383(5)
C2 C1 1.402(5)
C1 C6 1.389(4)
C6 C5 1.402(4)
C6 C14 1.449(18)
C6 N1 1.465(12)
C13 C8 1.403(5)
C13 C12 1.404(5)
C13 C14 1.444(17)
C13 N1 1.468(12)
C12 C11 1.389(5)
C11 C10 1.390(6)
C10 C9 1.392(5)
C9 C8 1.389(4)
C8 C7 1.506(5)
C5 C7 1.506(4)
